data_2017510
loop_
_publ_author_name
'Ku\'s, Piotr'
'Borek, Jerzy'
'Jones, Peter G.'

_publ_section_title
;
 Two concomitant polymorphs of
 <i>N</i>,<i>N</i>'-bis[4-(diethylamino)phenyl]terephthaldiamide
;
_journal_coeditor_code GD3326
_journal_issue 2
_journal_name_full 'Acta Crystallographica Section C'
_journal_page_first o93
_journal_page_last o96
_journal_paper_doi 10.1107/S0108270110001952
_journal_volume 66
_journal_year 2010
_chemical_formula_iupac 'C28 H34 N4 O2'
_chemical_formula_moiety 'C28 H34 N4 O2'
_chemical_formula_sum 'C28 H34 N4 O2'
_chemical_formula_weight 458.59
_chemical_name_systematic
;
<i>N</i>,<i>N</i>'-bis[4-(diethylamino)phenyl]terephthaldiamide
;
_space_group_IT_number 9
_symmetry_cell_setting monoclinic
_symmetry_space_group_name_Hall 'C -2yc'
_symmetry_space_group_name_H-M 'C 1 c 1'
_atom_sites_solution_hydrogens geom
_atom_sites_solution_primary direct
_atom_sites_solution_secondary difmap
_audit_creation_method SHELXL-97
_cell_angle_alpha 90.00
_cell_angle_beta 114.667(6)
_cell_angle_gamma 90.00
_cell_formula_units_Z 4
_cell_length_a 11.5899(6)
_cell_length_b 16.7899(8)
_cell_length_c 13.4785(8)
_cell_measurement_reflns_used 11451
_cell_measurement_temperature 100(2)
_cell_measurement_theta_max 70.8267
_cell_measurement_theta_min 3.6015
_cell_volume 2383.5(2)
_computing_cell_refinement
;
CrysAlis RED (Oxford Diffraction, 2008)
;
_computing_data_collection
;
CrysAlis CCD (Oxford Diffraction, 2008)
;
_computing_data_reduction
;
CrysAlis RED (Oxford Diffraction, 2008)
;
_computing_molecular_graphics 'XP (Siemens, 1994)'
_computing_publication_material 'SHELXL97 (Sheldrick, 2008)'
_computing_structure_refinement 'SHELXL97 (Sheldrick, 2008)'
_computing_structure_solution 'SHELXS97 (Sheldrick, 2008)'
_diffrn_ambient_temperature 100(2)
_diffrn_detector_area_resol_mean 8.3648
_diffrn_measured_fraction_theta_full 0.977
_diffrn_measured_fraction_theta_max 0.939
_diffrn_measurement_device_type 'Oxford Diffraction Xcalibur Nova O'
_diffrn_measurement_method \w-scan
_diffrn_radiation_monochromator mirror
_diffrn_radiation_source 'Nova (Cu) X-ray Source'
_diffrn_radiation_type CuK\a
_diffrn_radiation_wavelength 1.54184
_diffrn_reflns_av_R_equivalents 0.0220
_diffrn_reflns_av_sigmaI/netI 0.0115
_diffrn_reflns_limit_h_max 14
_diffrn_reflns_limit_h_min -13
_diffrn_reflns_limit_k_max 19
_diffrn_reflns_limit_k_min -19
_diffrn_reflns_limit_l_max 15
_diffrn_reflns_limit_l_min -16
_diffrn_reflns_number 12374
_diffrn_reflns_theta_full 67.50
_diffrn_reflns_theta_max 71.25
_diffrn_reflns_theta_min 4.96
_exptl_absorpt_coefficient_mu 0.644
_exptl_absorpt_correction_T_max 1.00000
_exptl_absorpt_correction_T_min 0.80996
_exptl_absorpt_correction_type multi-scan
_exptl_absorpt_process_details
;
(CrysAlis RED; Oxford Diffraction, 2008)
;
_exptl_crystal_colour yellow
_exptl_crystal_density_diffrn 1.278
_exptl_crystal_description plate
_exptl_crystal_F_000 984
_exptl_crystal_size_max 0.30
_exptl_crystal_size_mid 0.20
_exptl_crystal_size_min 0.08
_refine_diff_density_max 0.339
_refine_diff_density_min -0.311
_refine_ls_extinction_method none
_refine_ls_goodness_of_fit_ref 1.101
_refine_ls_hydrogen_treatment mixed
_refine_ls_matrix_type full
_refine_ls_number_parameters 319
_refine_ls_number_reflns 2182
_refine_ls_number_restraints 303
_refine_ls_restrained_S_all 1.024
_refine_ls_R_factor_all 0.0551
_refine_ls_R_factor_gt 0.0549
_refine_ls_shift/su_max 0.000
_refine_ls_shift/su_mean 0.000
_refine_ls_structure_factor_coef Fsqd
_refine_ls_weighting_details 'calc w=1/[\s^2^(Fo^2^)+(0.0495P)^2^+10.0008P] where P=(Fo^2^+2Fc^2^)/3'
_refine_ls_weighting_scheme calc
_refine_ls_wR_factor_gt 0.1524
_refine_ls_wR_factor_ref 0.1525
_reflns_number_gt 2167
_reflns_number_total 2182
_reflns_threshold_expression I>2\s(I)
_cod_data_source_file gd3326.cif
_cod_data_source_block Im
_cod_original_sg_symbol_H-M 'C c'
_cod_database_code 2017510
_cod_database_fobs_code 2017510

loop_
_symmetry_equiv_pos_as_xyz
'x, y, z'
'x, -y, z+1/2'
'x+1/2, y+1/2, z'
'x+1/2, -y+1/2, z+1/2'

loop_
_atom_site_type_symbol
_atom_site_label
_atom_site_fract_x
_atom_site_fract_y
_atom_site_fract_z
_atom_site_U_iso_or_equiv
_atom_site_adp_type
_atom_site_calc_flag
_atom_site_refinement_flags
_atom_site_occupancy
_atom_site_disorder_assembly
_atom_site_disorder_group
C C1 0.0757(5) 0.3639(3) -0.0683(4) 0.0206(9) Uani d U 1 . .
C C2 0.0436(5) 0.4332(3) -0.0292(4) 0.0245(10) Uani d U 1 . .
H H2 -0.0134 0.4704 -0.0786 0.029 Uiso calc R 1 . .
C C3 0.0953(4) 0.4478(3) 0.0823(4) 0.0225(10) Uani d U 1 . .
H H3 0.0708 0.4945 0.1084 0.027 Uiso calc R 1 . .
C C4 0.1814(4) 0.3963(3) 0.1562(4) 0.0215(9) Uani d U 1 . .
C C5 0.2219(4) 0.3288(3) 0.1155(4) 0.0219(10) Uani d U 1 . .
H H5 0.2855 0.2944 0.1640 0.026 Uiso calc R 1 . .
C C6 0.1679(4) 0.3141(3) 0.0049(4) 0.0229(10) Uani d U 1 . .
H H6 0.1943 0.2687 -0.0222 0.028 Uiso calc R 1 . .
C C7 0.0067(4) 0.3399(3) -0.1847(4) 0.0200(9) Uani d U 1 . .
C C8 -0.0712(5) 0.3813(3) -0.3745(4) 0.0212(9) Uani d U 1 . .
C C9 -0.1963(5) 0.4044(3) -0.4299(4) 0.0252(10) Uani d U 1 . .
H H9 -0.2392 0.4277 -0.3905 0.030 Uiso calc R 1 . .
C C10 -0.2601(5) 0.3944(3) -0.5412(4) 0.0263(11) Uani d U 1 . .
H H10 -0.3456 0.4119 -0.5774 0.032 Uiso calc R 1 . .
C C11 -0.2002(5) 0.3583(3) -0.6030(4) 0.0234(10) Uani d U 1 . .
C C12 -0.0720(5) 0.3370(3) -0.5453(4) 0.0276(11) Uani d U 1 . .
H H12 -0.0272 0.3149 -0.5838 0.033 Uiso calc R 1 . .
C C13 -0.0096(5) 0.3476(3) -0.4334(4) 0.0244(10) Uani d U 1 . .
H H13 0.0766 0.3316 -0.3963 0.029 Uiso calc R 1 . .
C C14 -0.3964(5) 0.3673(4) -0.7742(4) 0.0342(12) Uani d U 1 . .
H H14A -0.4432 0.3588 -0.7282 0.041 Uiso calc R 1 . .
H H14B -0.4358 0.3330 -0.8396 0.041 Uiso calc R 1 . .
C C15 -0.4113(6) 0.4543(4) -0.8106(5) 0.0425(14) Uani d U 1 . .
H H15A -0.3693 0.4887 -0.7469 0.064 Uiso calc R 1 . .
H H15B -0.5017 0.4677 -0.8465 0.064 Uiso calc R 1 . .
H H15C -0.3723 0.4622 -0.8620 0.064 Uiso calc R 1 . .
C C16 -0.1987(5) 0.3107(3) -0.7754(4) 0.0324(12) Uani d U 1 . .
H H16A -0.2626 0.2888 -0.8448 0.039 Uiso calc R 1 . .
H H16B -0.1441 0.2661 -0.7340 0.039 Uiso calc R 1 . .
C C17 -0.1164(6) 0.3711(4) -0.8018(5) 0.0420(14) Uani d U 1 . .
H H17A -0.1694 0.4155 -0.8433 0.063 Uiso calc R 1 . .
H H17B -0.0774 0.3451 -0.8453 0.063 Uiso calc R 1 . .
H H17C -0.0498 0.3912 -0.7337 0.063 Uiso calc R 1 . .
C C18 0.2197(5) 0.4132(3) 0.2738(4) 0.0235(10) Uani d U 1 . .
C C19 0.3509(5) 0.3671(3) 0.4631(4) 0.0220(10) Uani d U 1 . .
C C20 0.2875(5) 0.4027(3) 0.5187(4) 0.0240(10) Uani d U 1 . .
H H20 0.2085 0.4285 0.4792 0.029 Uiso calc R 1 . .
C C21 0.3391(5) 0.4008(3) 0.6318(4) 0.0237(10) Uani d U 1 . .
H H21 0.2939 0.4253 0.6685 0.028 Uiso calc R 1 . .
C C22 0.4560(5) 0.3638(3) 0.6941(4) 0.0224(10) Uani d U 1 . .
C C23 0.5173(4) 0.3269(3) 0.6362(4) 0.0237(10) Uani d U 1 . .
H H23 0.5960 0.3007 0.6752 0.028 Uiso calc R 1 . .
C C24 0.4654(5) 0.3279(3) 0.5233(4) 0.0249(10) Uani d U 1 . .
H H24 0.5083 0.3015 0.4861 0.030 Uiso calc R 1 . .
C C25 0.4663(5) 0.4217(3) 0.8678(4) 0.0266(11) Uani d U 1 . .
H H25A 0.4277 0.4688 0.8215 0.032 Uiso calc R 1 . .
H H25B 0.5409 0.4402 0.9328 0.032 Uiso calc R 1 . .
C C26 0.3705(5) 0.3856(3) 0.9044(4) 0.0319(12) Uani d U 1 . .
H H26A 0.2969 0.3663 0.8405 0.048 Uiso calc R 1 . .
H H26B 0.3430 0.4260 0.9423 0.048 Uiso calc R 1 . .
H H26C 0.4098 0.3410 0.9540 0.048 Uiso calc R 1 . .
C C27 0.6219(5) 0.3190(3) 0.8716(4) 0.0246(10) Uani d U 1 . .
H H27A 0.6181 0.2680 0.8336 0.030 Uiso calc R 1 . .
H H27B 0.6208 0.3066 0.9430 0.030 Uiso calc R 1 . .
C C28 0.7460(5) 0.3603(3) 0.8914(4) 0.0320(11) Uani d U 1 . .
H H28A 0.7484 0.3726 0.8212 0.048 Uiso calc R 1 . .
H H28B 0.8171 0.3252 0.9338 0.048 Uiso calc R 1 . .
H H28C 0.7526 0.4098 0.9320 0.048 Uiso calc R 1 . .
N N1 -0.0042(4) 0.3937(3) -0.2593(3) 0.0250(9) Uani d DU 1 . .
H H01 0.049(5) 0.438(3) -0.237(5) 0.032(16) Uiso d D 1 . .
N N2 -0.2643(4) 0.3425(3) -0.7129(3) 0.0286(9) Uani d U 1 . .
N N3 0.3054(4) 0.3625(2) 0.3474(3) 0.0229(9) Uani d DU 1 . .
H H03 0.352(4) 0.328(3) 0.325(4) 0.012(12) Uiso d D 1 . .
N N4 0.5086(4) 0.3660(3) 0.8067(3) 0.0254(9) Uani d U 1 . .
O O1 -0.0413(3) 0.27224(19) -0.2074(3) 0.0265(7) Uani d U 1 . .
O O2 0.1730(4) 0.4695(2) 0.3030(3) 0.0293(8) Uani d U 1 . .

loop_
_atom_site_aniso_label
_atom_site_aniso_U_11
_atom_site_aniso_U_22
_atom_site_aniso_U_33
_atom_site_aniso_U_12
_atom_site_aniso_U_13
_atom_site_aniso_U_23
C1 0.028(2) 0.015(2) 0.022(2) -0.0034(18) 0.0127(19) 0.0028(17)
C2 0.024(2) 0.024(3) 0.025(2) 0.0028(19) 0.0099(19) 0.0056(19)
C3 0.028(2) 0.016(2) 0.024(2) -0.0032(18) 0.0117(19) -0.0016(18)
C4 0.023(2) 0.017(2) 0.024(2) -0.0045(18) 0.0095(18) 0.0001(17)
C5 0.023(2) 0.019(2) 0.024(2) 0.0031(18) 0.0104(19) 0.0070(19)
C6 0.025(2) 0.015(2) 0.034(2) -0.0051(17) 0.0164(19) -0.0012(19)
C7 0.021(2) 0.014(2) 0.029(2) -0.0004(18) 0.0139(18) -0.0008(18)
C8 0.034(3) 0.007(2) 0.023(2) -0.0062(18) 0.0126(19) -0.0014(17)
C9 0.031(3) 0.022(3) 0.029(2) 0.001(2) 0.018(2) 0.000(2)
C10 0.027(2) 0.026(3) 0.027(2) 0.004(2) 0.011(2) 0.002(2)
C11 0.035(3) 0.013(2) 0.023(2) -0.0021(19) 0.0134(19) 0.0013(18)
C12 0.034(3) 0.024(3) 0.026(2) 0.001(2) 0.013(2) -0.004(2)
C13 0.028(2) 0.017(2) 0.028(2) 0.0026(19) 0.0109(19) 0.0011(19)
C14 0.038(3) 0.035(3) 0.028(3) 0.001(2) 0.011(2) 0.002(2)
C15 0.054(4) 0.031(3) 0.039(3) 0.007(3) 0.016(3) 0.000(2)
C16 0.043(3) 0.031(3) 0.023(3) 0.002(2) 0.013(2) -0.008(2)
C17 0.050(4) 0.041(4) 0.042(3) 0.000(3) 0.025(3) 0.001(3)
C18 0.028(2) 0.014(2) 0.027(2) -0.0005(18) 0.0100(19) 0.0019(18)
C19 0.025(2) 0.018(2) 0.023(2) -0.0012(18) 0.0100(19) 0.0000(18)
C20 0.025(2) 0.022(3) 0.024(2) 0.0014(18) 0.0085(19) 0.0038(19)
C21 0.024(2) 0.026(3) 0.023(2) 0.0018(19) 0.0117(18) -0.003(2)
C22 0.027(2) 0.019(2) 0.023(2) 0.0000(18) 0.0113(19) 0.0005(19)
C23 0.022(2) 0.023(3) 0.025(2) 0.0030(18) 0.0078(19) 0.0015(19)
C24 0.030(3) 0.021(3) 0.024(2) -0.0009(19) 0.013(2) -0.0030(19)
C25 0.031(3) 0.028(3) 0.021(2) 0.004(2) 0.0097(19) 0.002(2)
C26 0.035(3) 0.030(3) 0.034(3) 0.006(2) 0.019(2) 0.003(2)
C27 0.029(2) 0.024(3) 0.019(2) 0.0028(19) 0.0087(19) 0.0018(18)
C28 0.028(3) 0.037(3) 0.028(3) 0.002(2) 0.009(2) 0.001(2)
N1 0.034(2) 0.018(2) 0.0218(19) -0.0037(18) 0.0108(17) 0.0014(17)
N2 0.031(2) 0.029(2) 0.025(2) -0.0003(18) 0.0118(18) 0.0000(18)
N3 0.027(2) 0.019(2) 0.023(2) 0.0024(16) 0.0105(17) 0.0021(16)
N4 0.025(2) 0.032(2) 0.0186(19) 0.0046(18) 0.0081(16) 0.0002(17)
O1 0.0390(19) 0.0191(17) 0.0187(15) -0.0043(15) 0.0094(14) 0.0006(13)
O2 0.040(2) 0.0230(18) 0.0200(16) 0.0062(16) 0.0078(14) -0.0027(14)

loop_
_atom_type_symbol
_atom_type_description
_atom_type_scat_dispersion_real
_atom_type_scat_dispersion_imag
_atom_type_scat_source
C C 0.0181 0.0091 'International Tables Vol C Tables 4.2.6.8 and 6.1.1.4'
H H 0.0000 0.0000 'International Tables Vol C Tables 4.2.6.8 and 6.1.1.4'
N N 0.0311 0.0180 'International Tables Vol C Tables 4.2.6.8 and 6.1.1.4'
O O 0.0492 0.0322 'International Tables Vol C Tables 4.2.6.8 and 6.1.1.4'

loop_
_geom_angle_atom_site_label_1
_geom_angle_atom_site_label_2
_geom_angle_atom_site_label_3
_geom_angle_site_symmetry_1
_geom_angle_site_symmetry_3
_geom_angle
_geom_angle_publ_flag
C2 C1 C6 . . 118.9(4) ?
C2 C1 C7 . . 121.0(4) ?
C6 C1 C7 . . 120.0(4) ?
C3 C2 C1 . . 119.7(4) ?
C4 C3 C2 . . 121.7(5) ?
C3 C4 C5 . . 118.5(4) ?
C3 C4 C18 . . 117.1(4) ?
C5 C4 C18 . . 124.4(4) ?
C6 C5 C4 . . 119.1(4) ?
C5 C6 C1 . . 121.8(4) ?
O1 C7 N1 . . 123.2(4) ?
O1 C7 C1 . . 119.6(4) ?
N1 C7 C1 . . 117.1(4) ?
C9 C8 C13 . . 118.7(4) ?
C9 C8 N1 . . 121.1(4) ?
C13 C8 N1 . . 120.2(4) ?
C10 C9 C8 . . 121.3(4) ?
C9 C10 C11 . . 121.1(5) ?
N2 C11 C12 . . 121.1(4) ?
N2 C11 C10 . . 122.3(5) ?
C12 C11 C10 . . 116.5(4) ?
C13 C12 C11 . . 121.4(5) ?
C12 C13 C8 . . 120.9(5) ?
N2 C14 C15 . . 113.9(5) ?
N2 C16 C17 . . 114.8(5) ?
O2 C18 N3 . . 121.9(5) ?
O2 C18 C4 . . 120.8(4) ?
N3 C18 C4 . . 117.3(4) ?
C20 C19 C24 . . 118.6(4) ?
C20 C19 N3 . . 125.3(4) ?
C24 C19 N3 . . 116.0(4) ?
C19 C20 C21 . . 120.1(5) ?
C20 C21 C22 . . 122.2(5) ?
N4 C22 C23 . . 122.1(4) ?
N4 C22 C21 . . 121.2(4) ?
C23 C22 C21 . . 116.7(4) ?
C24 C23 C22 . . 121.3(4) ?
C23 C24 C19 . . 121.0(4) ?
N4 C25 C26 . . 112.9(4) ?
N4 C27 C28 . . 114.0(4) ?
C7 N1 C8 . . 124.2(4) ?
C11 N2 C16 . . 121.1(4) ?
C11 N2 C14 . . 121.3(4) ?
C16 N2 C14 . . 117.0(4) ?
C18 N3 C19 . . 125.8(4) ?
C22 N4 C25 . . 122.6(4) ?
C22 N4 C27 . . 121.1(4) ?
C25 N4 C27 . . 115.8(4) ?
C3 C2 H2 . . 120.1 ?
C1 C2 H2 . . 120.1 ?
C4 C3 H3 . . 119.1 ?
C2 C3 H3 . . 119.1 ?
C6 C5 H5 . . 120.5 ?
C4 C5 H5 . . 120.5 ?
C5 C6 H6 . . 119.1 ?
C1 C6 H6 . . 119.1 ?
C10 C9 H9 . . 119.3 ?
C8 C9 H9 . . 119.3 ?
C9 C10 H10 . . 119.4 ?
C11 C10 H10 . . 119.4 ?
C13 C12 H12 . . 119.3 ?
C11 C12 H12 . . 119.3 ?
C12 C13 H13 . . 119.5 ?
C8 C13 H13 . . 119.5 ?
N2 C14 H14A . . 108.8 ?
C15 C14 H14A . . 108.8 ?
N2 C14 H14B . . 108.8 ?
C15 C14 H14B . . 108.8 ?
H14A C14 H14B . . 107.7 ?
C14 C15 H15A . . 109.5 ?
C14 C15 H15B . . 109.5 ?
H15A C15 H15B . . 109.5 ?
C14 C15 H15C . . 109.5 ?
H15A C15 H15C . . 109.5 ?
H15B C15 H15C . . 109.5 ?
N2 C16 H16A . . 108.6 ?
C17 C16 H16A . . 108.6 ?
N2 C16 H16B . . 108.6 ?
C17 C16 H16B . . 108.6 ?
H16A C16 H16B . . 107.5 ?
C16 C17 H17A . . 109.5 ?
C16 C17 H17B . . 109.5 ?
H17A C17 H17B . . 109.5 ?
C16 C17 H17C . . 109.5 ?
H17A C17 H17C . . 109.5 ?
H17B C17 H17C . . 109.5 ?
C19 C20 H20 . . 119.9 ?
C21 C20 H20 . . 119.9 ?
C20 C21 H21 . . 118.9 ?
C22 C21 H21 . . 118.9 ?
C24 C23 H23 . . 119.3 ?
C22 C23 H23 . . 119.3 ?
C23 C24 H24 . . 119.5 ?
C19 C24 H24 . . 119.5 ?
N4 C25 H25A . . 109.0 ?
C26 C25 H25A . . 109.0 ?
N4 C25 H25B . . 109.0 ?
C26 C25 H25B . . 109.0 ?
H25A C25 H25B . . 107.8 ?
C25 C26 H26A . . 109.5 ?
C25 C26 H26B . . 109.5 ?
H26A C26 H26B . . 109.5 ?
C25 C26 H26C . . 109.5 ?
H26A C26 H26C . . 109.5 ?
H26B C26 H26C . . 109.5 ?
N4 C27 H27A . . 108.8 ?
C28 C27 H27A . . 108.8 ?
N4 C27 H27B . . 108.8 ?
C28 C27 H27B . . 108.8 ?
H27A C27 H27B . . 107.6 ?
C27 C28 H28A . . 109.5 ?
C27 C28 H28B . . 109.5 ?
H28A C28 H28B . . 109.5 ?
C27 C28 H28C . . 109.5 ?
H28A C28 H28C . . 109.5 ?
H28B C28 H28C . . 109.5 ?
C7 N1 H01 . . 117(4) ?
C8 N1 H01 . . 117(4) ?
C18 N3 H03 . . 120(3) ?
C19 N3 H03 . . 113(3) ?

loop_
_geom_bond_atom_site_label_1
_geom_bond_atom_site_label_2
_geom_bond_site_symmetry_2
_geom_bond_distance
_geom_bond_publ_flag
C1 C2 . 1.390(7) ?
C1 C6 . 1.391(7) ?
C1 C7 . 1.490(6) ?
C2 C3 . 1.388(7) ?
C3 C4 . 1.380(7) ?
C4 C5 . 1.421(7) ?
C4 C18 . 1.485(7) ?
C5 C6 . 1.378(7) ?
C7 O1 . 1.245(6) ?
C7 N1 . 1.318(6) ?
C8 C9 . 1.382(7) ?
C8 C13 . 1.390(7) ?
C8 N1 . 1.432(6) ?
C9 C10 . 1.379(7) ?
C10 C11 . 1.423(7) ?
C11 N2 . 1.378(6) ?
C11 C12 . 1.406(7) ?
C12 C13 . 1.385(7) ?
C14 N2 . 1.465(7) ?
C14 C15 . 1.526(8) ?
C16 N2 . 1.452(7) ?
C16 C17 . 1.532(8) ?
C18 O2 . 1.232(6) ?
C18 N3 . 1.368(6) ?
C19 C20 . 1.386(7) ?
C19 C24 . 1.398(7) ?
C19 N3 . 1.425(6) ?
C20 C21 . 1.387(7) ?
C21 C22 . 1.406(7) ?
C22 N4 . 1.379(6) ?
C22 C23 . 1.401(7) ?
C23 C24 . 1.384(7) ?
C25 N4 . 1.460(6) ?
C25 C26 . 1.517(7) ?
C27 N4 . 1.467(6) ?
C27 C28 . 1.517(7) ?
C2 H2 . 0.9500 ?
C3 H3 . 0.9500 ?
C5 H5 . 0.9500 ?
C6 H6 . 0.9500 ?
C9 H9 . 0.9500 ?
C10 H10 . 0.9500 ?
C12 H12 . 0.9500 ?
C13 H13 . 0.9500 ?
C14 H14A . 0.9900 ?
C14 H14B . 0.9900 ?
C15 H15A . 0.9800 ?
C15 H15B . 0.9800 ?
C15 H15C . 0.9800 ?
C16 H16A . 0.9900 ?
C16 H16B . 0.9900 ?
C17 H17A . 0.9800 ?
C17 H17B . 0.9800 ?
C17 H17C . 0.9800 ?
C20 H20 . 0.9500 ?
C21 H21 . 0.9500 ?
C23 H23 . 0.9500 ?
C24 H24 . 0.9500 ?
C25 H25A . 0.9900 ?
C25 H25B . 0.9900 ?
C26 H26A . 0.9800 ?
C26 H26B . 0.9800 ?
C26 H26C . 0.9800 ?
C27 H27A . 0.9900 ?
C27 H27B . 0.9900 ?
C28 H28A . 0.9800 ?
C28 H28B . 0.9800 ?
C28 H28C . 0.9800 ?
N1 H01 . 0.93(4) ?
N3 H03 . 0.92(4) ?

loop_
_geom_hbond_atom_site_label_D
_geom_hbond_atom_site_label_H
_geom_hbond_atom_site_label_A
_geom_hbond_site_symmetry_A
_geom_hbond_distance_DH
_geom_hbond_distance_HA
_geom_hbond_distance_DA
_geom_hbond_angle_DHA
N1 H01 O2 2_564 0.93(4) 2.03(4) 2.960(5) 175(6)
N3 H03 O1 4 0.92(4) 2.24(4) 3.149(5) 168(4)
C5 H5 O1 4 0.95 2.32 3.262(6) 171.2
C14 H14A O1 4_454 0.99 2.55 3.223(7) 125.5

loop_
_geom_torsion_atom_site_label_1
_geom_torsion_atom_site_label_2
_geom_torsion_atom_site_label_3
_geom_torsion_atom_site_label_4
_geom_torsion_site_symmetry_1
_geom_torsion_site_symmetry_2
_geom_torsion_site_symmetry_3
_geom_torsion_site_symmetry_4
_geom_torsion
_geom_torsion_publ_flag
C6 C1 C2 C3 . . . . -5.7(7) ?
C7 C1 C2 C3 . . . . 169.9(4) ?
C1 C2 C3 C4 . . . . 2.0(7) ?
C2 C3 C4 C5 . . . . 3.1(7) ?
C2 C3 C4 C18 . . . . -173.5(4) ?
C3 C4 C5 C6 . . . . -4.4(7) ?
C18 C4 C5 C6 . . . . 171.9(4) ?
C4 C5 C6 C1 . . . . 0.7(7) ?
C2 C1 C6 C5 . . . . 4.4(7) ?
C7 C1 C6 C5 . . . . -171.3(4) ?
C2 C1 C7 O1 . . . . -126.1(5) ?
C6 C1 C7 O1 . . . . 49.5(6) ?
C2 C1 C7 N1 . . . . 51.4(6) y
C6 C1 C7 N1 . . . . -133.0(5) ?
C13 C8 C9 C10 . . . . 0.3(7) ?
N1 C8 C9 C10 . . . . 178.4(5) ?
C8 C9 C10 C11 . . . . 1.3(8) ?
C9 C10 C11 N2 . . . . 175.4(5) ?
C9 C10 C11 C12 . . . . -2.7(7) ?
N2 C11 C12 C13 . . . . -175.4(5) ?
C10 C11 C12 C13 . . . . 2.7(7) ?
C11 C12 C13 C8 . . . . -1.3(8) ?
C9 C8 C13 C12 . . . . -0.2(7) ?
N1 C8 C13 C12 . . . . -178.4(4) ?
C3 C4 C18 O2 . . . . 2.1(7) ?
C5 C4 C18 O2 . . . . -174.3(5) ?
C3 C4 C18 N3 . . . . -179.7(4) ?
C5 C4 C18 N3 . . . . 3.9(7) y
C24 C19 C20 C21 . . . . 1.5(7) ?
N3 C19 C20 C21 . . . . 177.5(5) ?
C19 C20 C21 C22 . . . . 0.3(8) ?
C20 C21 C22 N4 . . . . 176.8(5) ?
C20 C21 C22 C23 . . . . -1.5(7) ?
N4 C22 C23 C24 . . . . -177.5(5) ?
C21 C22 C23 C24 . . . . 0.7(7) ?
C22 C23 C24 C19 . . . . 1.1(8) ?
C20 C19 C24 C23 . . . . -2.3(7) ?
N3 C19 C24 C23 . . . . -178.6(4) ?
O1 C7 N1 C8 . . . . -0.4(8) ?
C1 C7 N1 C8 . . . . -177.8(4) y
C9 C8 N1 C7 . . . . 94.8(6) ?
C13 C8 N1 C7 . . . . -87.1(6) y
C12 C11 N2 C16 . . . . -6.3(7) ?
C10 C11 N2 C16 . . . . 175.7(5) ?
C12 C11 N2 C14 . . . . -177.6(5) ?
C10 C11 N2 C14 . . . . 4.4(7) ?
C17 C16 N2 C11 . . . . -74.9(6) ?
C17 C16 N2 C14 . . . . 96.8(6) ?
C15 C14 N2 C11 . . . . 81.9(6) ?
C15 C14 N2 C16 . . . . -89.8(6) ?
O2 C18 N3 C19 . . . . 0.1(8) ?
C4 C18 N3 C19 . . . . -178.0(4) y
C20 C19 N3 C18 . . . . 24.4(8) y
C24 C19 N3 C18 . . . . -159.6(5) ?
C23 C22 N4 C25 . . . . 162.3(5) ?
C21 C22 N4 C25 . . . . -15.9(7) ?
C23 C22 N4 C27 . . . . -9.7(7) ?
C21 C22 N4 C27 . . . . 172.2(5) ?
C26 C25 N4 C22 . . . . 96.6(5) ?
C26 C25 N4 C27 . . . . -91.1(5) ?
C28 C27 N4 C22 . . . . 86.1(6) ?
C28 C27 N4 C25 . . . . -86.3(5) ?

loop_
_cod_related_entry_id
_cod_related_entry_database
_cod_related_entry_code
1 ChemSpider 236820
